data_1503587
loop_
_publ_author_name
'Mahendar, Lodi'
'Krishna, Jonnada'
'Reddy, Alavala Gopi Krishna'
'Ramulu, Bokka Venkat'
'Satyanarayana, Gedu'

_publ_section_title
;
 A domino palladium-catalyzed C-C and C-O bonds formation via dual O-H
 bond activation: synthesis of 6,6-dialkyl-6H-benzo[c]chromenes.
;
_journal_issue 2
_journal_name_full 'Organic letters'
_journal_page_first 628
_journal_page_last 631
_journal_paper_doi 10.1021/ol2032625
_journal_volume 14
_journal_year 2012
_chemical_absolute_configuration unk
_chemical_formula_moiety
;
;
_chemical_formula_sum 'C19 H22 O3'
_chemical_formula_weight 298.37
_chemical_name_systematic
;
 ? 
;
_space_group_crystal_system orthorhombic
_space_group_IT_number 19
_space_group_name_Hall 'P 2ac 2ab'
_space_group_name_H-M_alt 'P 21 21 21'
_symmetry_space_group_name_Hall 'P 2ac 2ab'
_symmetry_space_group_name_H-M 'P 21 21 21'
_atom_sites_solution_hydrogens geom
_atom_sites_solution_primary direct
_atom_sites_solution_secondary difmap
_audit_creation_date 2011-11-23
_audit_creation_method
;
  Olex2 1.1
  (compiled Nov  1 2011 20:42:30, GUI svn.r3906)
;
_cell_angle_alpha 90.00
_cell_angle_beta 90.00
_cell_angle_gamma 90.00
_cell_formula_units_Z 4
_cell_length_a 7.0822(7)
_cell_length_b 12.7318(10)
_cell_length_c 17.5760(14)
_cell_measurement_reflns_used 2110
_cell_measurement_temperature 150.00(10)
_cell_measurement_theta_max 70.3204
_cell_measurement_theta_min 4.2818
_cell_volume 1584.8(2)
_computing_cell_refinement
;
CrysAlisPro, Agilent Technologies,
Version 1.171.35.19 (release 27-10-2011 CrysAlis171 .NET)
(compiled Oct 27 2011,15:02:11)
;
_computing_data_collection
;
CrysAlisPro, Agilent Technologies,
Version 1.171.35.19 (release 27-10-2011 CrysAlis171 .NET)
(compiled Oct 27 2011,15:02:11)
;
_computing_data_reduction
;
CrysAlisPro, Agilent Technologies,
Version 1.171.35.19 (release 27-10-2011 CrysAlis171 .NET)
(compiled Oct 27 2011,15:02:11)
;
_computing_molecular_graphics
;
O. V. Dolomanov, L. J. Bourhis, R. J. Gildea, J. A. K. Howard and H. Puschmann,
OLEX2: a complete structure solution, refinement and analysis program.
J. Appl. Cryst. (2009). 42, 339-341.
;
_computing_publication_material
;
O. V. Dolomanov, L. J. Bourhis, R. J. Gildea, J. A. K. Howard and H. Puschmann,
OLEX2: a complete structure solution, refinement and analysis program.
J. Appl. Cryst. (2009). 42, 339-341.
;
_computing_structure_refinement
;
SHELXL, G.M. Sheldrick, Acta Cryst.
2008). A64, 112-122
;
_computing_structure_solution
;
SHELXS, G.M. Sheldrick, Acta Cryst.
(2008). A64, 112-122
;
_diffrn_ambient_temperature 150.00(10)
_diffrn_detector_area_resol_mean 8.0646
_diffrn_measured_fraction_theta_full 0.955
_diffrn_measured_fraction_theta_max 0.955
_diffrn_measurement_details
;
  1 omega  -43.00   21.00   2.0000    3.0000
omega____ theta____ kappa____ phi______ frames
    -      -33.5000   38.0000   30.0000 32

  2 omega   44.00   76.00   2.0000    3.0000
omega____ theta____ kappa____ phi______ frames
    -       54.0000   57.0000 -120.0000 16

  3 omega   55.00   83.00   2.0000    3.0000
omega____ theta____ kappa____ phi______ frames
    -       54.0000  -77.0000  120.0000 14

  4 omega   84.00  118.00   2.0000    3.0000
omega____ theta____ kappa____ phi______ frames
    -       54.0000   57.0000 -120.0000 17

  5 omega  -10.00   32.00   2.0000    3.0000
omega____ theta____ kappa____ phi______ frames
    -       54.0000  -77.0000  120.0000 21

  6 omega   51.00   93.00   2.0000   20.0000
omega____ theta____ kappa____ phi______ frames
    -      108.0000  -25.0000 -150.0000 21

  7 omega   43.00  115.00   2.0000   20.0000
omega____ theta____ kappa____ phi______ frames
    -      108.0000 -111.0000  120.0000 36

  8 omega   36.00   94.00   2.0000   20.0000
omega____ theta____ kappa____ phi______ frames
    -      108.0000  -25.0000  -90.0000 29

  9 omega   39.00  111.00   2.0000   20.0000
omega____ theta____ kappa____ phi______ frames
    -      108.0000  -77.0000 -120.0000 36

 10 omega   38.00   88.00   2.0000   20.0000
omega____ theta____ kappa____ phi______ frames
    -      108.0000  -25.0000  -30.0000 25
;
_diffrn_measurement_device_type 'SuperNova, Dual, Cu at zero, Eos'
_diffrn_measurement_method '\w scans'
_diffrn_orient_matrix_UB_11 -0.0177890000
_diffrn_orient_matrix_UB_12 -0.1179330000
_diffrn_orient_matrix_UB_13 0.0185680000
_diffrn_orient_matrix_UB_21 -0.1784905000
_diffrn_orient_matrix_UB_22 0.0225675000
_diffrn_orient_matrix_UB_23 0.0473903000
_diffrn_orient_matrix_UB_31 -0.1228452000
_diffrn_orient_matrix_UB_32 -0.0156950000
_diffrn_orient_matrix_UB_33 -0.0714221000
_diffrn_radiation_monochromator mirror
_diffrn_radiation_type 'Cu K\a'
_diffrn_radiation_wavelength 1.5418
_diffrn_reflns_av_R_equivalents 0.0556
_diffrn_reflns_av_unetI/netI 0.0642
_diffrn_reflns_limit_h_max 6
_diffrn_reflns_limit_h_min -8
_diffrn_reflns_limit_k_max 8
_diffrn_reflns_limit_k_min -15
_diffrn_reflns_limit_l_max 15
_diffrn_reflns_limit_l_min -21
_diffrn_reflns_number 3557
_diffrn_reflns_theta_full 70.55
_diffrn_reflns_theta_max 70.55
_diffrn_reflns_theta_min 4.29
_diffrn_source 'SuperNova (Cu) X-ray Source'
_diffrn_source_current n/a
_diffrn_source_voltage n/a
_exptl_absorpt_coefficient_mu 0.665
_exptl_absorpt_correction_T_max 1.00000
_exptl_absorpt_correction_T_min 0.21318
_exptl_absorpt_correction_type multi-scan
_exptl_absorpt_process_details
;
CrysAlisPro, Agilent Technologies,
Version 1.171.35.19 (release 27-10-2011 CrysAlis171 .NET)
(compiled Oct 27 2011,15:02:11)
Empirical absorption correction using spherical harmonics,
 implemented in SCALE3 ABSPACK scaling algorithm.
;
_exptl_crystal_colour colourless
_exptl_crystal_colour_primary colourless
_exptl_crystal_density_diffrn 1.250
_exptl_crystal_density_method 'not measured'
_exptl_crystal_F_000 640
_exptl_crystal_size_max 0.22
_exptl_crystal_size_mid 0.15
_exptl_crystal_size_min 0.13
_refine_diff_density_max 0.553
_refine_diff_density_min -0.586
_refine_diff_density_rms 0.099
_refine_ls_abs_structure_details 'Flack H D (1983), Acta Cryst. A39, 876-881'
_refine_ls_abs_structure_Flack 0.4(6)
_refine_ls_extinction_method none
_refine_ls_goodness_of_fit_ref 2.264
_refine_ls_hydrogen_treatment mixed
_refine_ls_matrix_type full
_refine_ls_number_parameters 203
_refine_ls_number_reflns 2523
_refine_ls_number_restraints 0
_refine_ls_restrained_S_all 2.264
_refine_ls_R_factor_all 0.0996
_refine_ls_R_factor_gt 0.0928
_refine_ls_shift/su_max 0.000
_refine_ls_shift/su_mean 0.000
_refine_ls_structure_factor_coef Fsqd
_refine_ls_weighting_details 'calc w=1/[\s^2^(Fo^2^)+(0.1000P)^2^+0.0000P] where P=(Fo^2^+2Fc^2^)/3'
_refine_ls_weighting_scheme calc
_refine_ls_wR_factor_gt 0.3066
_refine_ls_wR_factor_ref 0.3088
_reflns_number_gt 2342
_reflns_number_total 2523
_reflns_threshold_expression >2sigma(I)
_cod_data_source_file ol2032625_si_003.cif
_cod_data_source_block exp_19
_cod_database_code 1503587
_chemical_oxdiff_formula 'C19 H22 O3'
_reflns_odcompleteness_completeness 96.95
_reflns_odcompleteness_iscentric 1
_reflns_odcompleteness_theta 66.97

loop_
_space_group_symop_id
_space_group_symop_operation_xyz
1 'x, y, z'
2 '-x+1/2, -y, z+1/2'
3 'x+1/2, -y+1/2, -z'
4 '-x, y+1/2, -z+1/2'

loop_
_atom_site_label
_atom_site_type_symbol
_atom_site_fract_x
_atom_site_fract_y
_atom_site_fract_z
_atom_site_U_iso_or_equiv
_atom_site_adp_type
_atom_site_occupancy
_atom_site_symmetry_multiplicity
_atom_site_calc_flag
_atom_site_refinement_flags
C1 C 0.3845(7) 0.9565(4) 0.3504(3) 0.0220(10) Uani 1 1 d .
C2 C 0.2837(7) 0.8592(4) 0.3797(3) 0.0219(10) Uani 1 1 d .
C3 C 0.2803(7) 0.7654(4) 0.3393(3) 0.0236(10) Uani 1 1 d .
H3 H 0.3477 0.7602 0.2941 0.028 Uiso 1 1 calc R
C4 C 0.1781(7) 0.6790(4) 0.3651(3) 0.0221(10) Uani 1 1 d .
C5 C 0.0772(7) 0.6854(4) 0.4333(3) 0.0244(10) Uani 1 1 d .
H5 H 0.0105 0.6278 0.4516 0.029 Uiso 1 1 calc R
C6 C 0.0784(7) 0.7801(4) 0.4731(3) 0.0231(10) Uani 1 1 d .
H6 H 0.0110 0.7847 0.5184 0.028 Uiso 1 1 calc R
C7 C 0.1766(7) 0.8675(4) 0.4477(3) 0.0201(10) Uani 1 1 d .
C8 C 0.1791(7) 0.9677(4) 0.4884(3) 0.0231(10) Uani 1 1 d .
C9 C 0.0558(7) 0.9909(4) 0.5501(3) 0.0254(11) Uani 1 1 d .
H9 H -0.0363 0.9425 0.5640 0.030 Uiso 1 1 calc R
C10 C 0.0711(8) 1.0843(5) 0.5895(3) 0.0306(12) Uani 1 1 d .
H10 H -0.0116 1.0987 0.6293 0.037 Uiso 1 1 calc R
C11 C 0.2094(8) 1.1570(4) 0.5700(3) 0.0286(11) Uani 1 1 d .
C12 C 0.3293(8) 1.1386(4) 0.5085(3) 0.0274(11) Uani 1 1 d .
H12 H 0.4186 1.1882 0.4939 0.033 Uiso 1 1 calc R
C13 C 0.3115(7) 1.0436(4) 0.4694(3) 0.0243(10) Uani 1 1 d .
C14 C 0.2440(8) 1.0161(4) 0.2994(3) 0.0288(11) Uani 1 1 d .
H14a H 0.2126 0.9718 0.2563 0.035 Uiso 1 1 calc R
H14b H 0.1288 1.0277 0.3280 0.035 Uiso 1 1 calc R
C15 C 0.3137(10) 1.1214(5) 0.2695(4) 0.0414(14) Uani 1 1 d .
H15a H 0.4206 1.1104 0.2369 0.062 Uiso 1 1 calc R
H15b H 0.3498 1.1652 0.3114 0.062 Uiso 1 1 calc R
H15c H 0.2146 1.1549 0.2412 0.062 Uiso 1 1 calc R
C16 C 0.5698(7) 0.9329(4) 0.3099(3) 0.0268(11) Uani 1 1 d .
H16a H 0.6230 0.9987 0.2921 0.032 Uiso 1 1 calc R
H16b H 0.5428 0.8903 0.2655 0.032 Uiso 1 1 calc R
C17 C 0.7185(7) 0.8766(5) 0.3576(3) 0.0311(12) Uani 1 1 d .
H17a H 0.8367 0.8767 0.3309 0.047 Uiso 1 1 calc R
H17b H 0.6792 0.8055 0.3665 0.047 Uiso 1 1 calc R
H17c H 0.7331 0.9122 0.4053 0.047 Uiso 1 1 calc R
C18 C 0.0929(8) 0.4989(4) 0.3503(3) 0.0295(11) Uani 1 1 d .
H18a H 0.1127 0.4407 0.3166 0.044 Uiso 1 1 calc R
H18b H -0.0398 0.5131 0.3544 0.044 Uiso 1 1 calc R
H18c H 0.1426 0.4822 0.3996 0.044 Uiso 1 1 calc R
C19 C 0.3559(11) 1.3215(6) 0.5997(6) 0.057(2) Uani 1 1 d .
H19a H 0.3403 1.3492 0.5493 0.085 Uiso 1 1 calc R
H19b H 0.4777 1.2889 0.6039 0.085 Uiso 1 1 calc R
H19c H 0.3464 1.3775 0.6361 0.085 Uiso 1 1 calc R
O1 O 0.4412(5) 1.0240(3) 0.4141(2) 0.0262(8) Uani 1 1 d .
O2 O 0.1873(6) 0.5897(3) 0.3209(2) 0.0295(9) Uani 1 1 d .
O3 O 0.2132(7) 1.2459(3) 0.6142(3) 0.0390(11) Uani 1 1 d .

loop_
_atom_site_aniso_label
_atom_site_aniso_U_11
_atom_site_aniso_U_22
_atom_site_aniso_U_33
_atom_site_aniso_U_23
_atom_site_aniso_U_13
_atom_site_aniso_U_12
C1 0.033(2) 0.028(2) 0.005(2) -0.0011(17) 0.0014(19) -0.004(2)
C2 0.027(2) 0.028(2) 0.011(2) 0.0040(18) -0.0010(18) 0.002(2)
C3 0.030(2) 0.028(2) 0.012(2) 0.0016(18) 0.0082(18) -0.002(2)
C4 0.027(2) 0.025(2) 0.014(2) -0.0022(18) -0.0020(19) 0.0012(18)
C5 0.030(2) 0.029(2) 0.014(2) 0.0025(18) -0.0011(19) -0.002(2)
C6 0.030(2) 0.028(2) 0.012(2) 0.0021(18) 0.0064(18) -0.002(2)
C7 0.025(2) 0.027(2) 0.009(2) 0.0024(17) -0.0024(18) -0.0012(19)
C8 0.027(2) 0.026(2) 0.017(2) 0.0023(19) -0.0024(19) -0.002(2)
C9 0.033(2) 0.033(2) 0.010(2) 0.0012(19) 0.0038(18) -0.004(2)
C10 0.039(3) 0.036(3) 0.016(3) -0.003(2) 0.003(2) -0.003(2)
C11 0.041(3) 0.026(2) 0.018(3) -0.004(2) 0.001(2) -0.002(2)
C12 0.031(2) 0.028(2) 0.023(3) 0.0017(19) -0.005(2) -0.002(2)
C13 0.032(2) 0.026(2) 0.014(2) 0.0025(18) -0.0003(19) -0.002(2)
C14 0.035(2) 0.035(3) 0.016(2) 0.008(2) 0.0003(19) 0.001(2)
C15 0.050(3) 0.043(3) 0.031(3) 0.014(3) -0.004(3) -0.001(3)
C16 0.034(2) 0.035(3) 0.011(2) 0.0039(19) -0.001(2) -0.004(2)
C17 0.031(3) 0.041(3) 0.021(3) 0.001(2) 0.005(2) 0.003(2)
C18 0.034(2) 0.029(2) 0.025(3) -0.002(2) 0.000(2) -0.007(2)
C19 0.057(4) 0.041(3) 0.072(6) -0.028(4) 0.018(4) -0.016(3)
O1 0.0326(17) 0.0319(18) 0.0140(17) -0.0016(14) 0.0070(13) -0.0036(16)
O2 0.0418(19) 0.0246(17) 0.022(2) -0.0045(14) 0.0080(16) -0.0047(16)
O3 0.051(3) 0.0321(19) 0.034(2) -0.0133(17) 0.0048(19) -0.009(2)

loop_
_atom_type_symbol
_atom_type_description
_atom_type_scat_dispersion_real
_atom_type_scat_dispersion_imag
_atom_type_scat_source
C C 0.0181 0.0091 'International Tables Vol C Tables 4.2.6.8 and 6.1.1.4'
H H 0.0000 0.0000 'International Tables Vol C Tables 4.2.6.8 and 6.1.1.4'
O O 0.0492 0.0322 'International Tables Vol C Tables 4.2.6.8 and 6.1.1.4'

loop_
_geom_angle_atom_site_label_1
_geom_angle_atom_site_label_2
_geom_angle_atom_site_label_3
_geom_angle
C2 C1 C14 107.2(4)
C2 C1 C16 113.8(4)
C16 C1 C14 112.5(4)
O1 C1 C2 110.3(4)
O1 C1 C14 109.4(4)
O1 C1 C16 103.7(4)
C3 C2 C1 122.4(4)
C3 C2 C7 119.0(4)
C7 C2 C1 118.4(4)
C2 C3 C4 121.4(5)
C3 C4 C5 119.9(4)
O2 C4 C3 116.3(4)
O2 C4 C5 123.8(4)
C6 C5 C4 118.6(4)
C7 C6 C5 122.4(4)
C2 C7 C8 118.1(4)
C6 C7 C2 118.6(4)
C6 C7 C8 123.3(4)
C9 C8 C7 123.1(4)
C13 C8 C7 119.8(5)
C13 C8 C9 117.0(5)
C10 C9 C8 120.9(5)
C9 C10 C11 120.3(5)
C10 C11 C12 120.6(5)
O3 C11 C10 115.0(5)
O3 C11 C12 124.4(5)
C11 C12 C13 118.2(5)
C8 C13 C12 123.0(5)
O1 C13 C8 120.1(5)
O1 C13 C12 116.7(4)
C15 C14 C1 115.2(5)
C1 C16 C17 115.5(4)
C13 O1 C1 117.9(4)
C4 O2 C18 116.1(4)
C11 O3 C19 118.1(5)

loop_
_geom_bond_atom_site_label_1
_geom_bond_atom_site_label_2
_geom_bond_distance
C1 C2 1.520(7)
C1 C14 1.539(7)
C1 C16 1.522(7)
C1 O1 1.468(6)
C2 C3 1.389(7)
C2 C7 1.420(7)
C3 C4 1.393(7)
C4 C5 1.397(7)
C4 O2 1.378(6)
C5 C6 1.394(7)
C6 C7 1.387(7)
C7 C8 1.462(7)
C8 C9 1.422(7)
C8 C13 1.388(7)
C9 C10 1.381(8)
C10 C11 1.391(8)
C11 C12 1.395(8)
C11 O3 1.374(7)
C12 C13 1.398(7)
C13 O1 1.360(7)
C14 C15 1.522(8)
C16 C17 1.524(7)
C18 O2 1.431(6)
C19 O3 1.419(8)
